data_2008380
loop_
_publ_author_name
'Bruno, Giuseppe'
'Chimirri, Alba'
'Gitto, Rosaria'
'Nicol\'o, Francesco'
'Scopelliti, Rosario'

_publ_section_title
7,11b-Dihydro-9,10-dimethoxy-3,11b-diphenyl[1,2,4]oxadiazolo[5,4-<i>a</i>][2,3]benzodiazepin-6(5<i>H</i>)-one
_journal_issue 4
_journal_name_full 'Acta Crystallographica Section C'
_journal_page_first 685
_journal_page_last 687
_journal_paper_doi 10.1107/S010827019801227X
_journal_volume 55
_journal_year 1999
_chemical_formula_moiety 'C24 H21 N3 O4'
_chemical_formula_sum 'C24 H21 N3 O4'
_chemical_formula_weight 415.44
_chemical_name_systematic
;
7,11-Dihydro-9,10-dimethoxy-3,11b-diphenyl[1,2,4]oxadiazolo[5,4-a][2,3]
benzodiazepin-6(5H)-one
;
_space_group_IT_number 2
_symmetry_cell_setting triclinic
_symmetry_space_group_name_Hall '-P 1'
_symmetry_space_group_name_H-M 'P -1'
_cell_angle_alpha 86.959(16)
_cell_angle_beta 70.753(19)
_cell_angle_gamma 79.375(18)
_cell_formula_units_Z 2
_cell_length_a 9.308(2)
_cell_length_b 10.6395(19)
_cell_length_c 11.225(2)
_cell_measurement_reflns_used 30
_cell_measurement_temperature 294(2)
_cell_measurement_theta_max 14.84
_cell_measurement_theta_min 5.65
_cell_volume 1031.5(4)
_computing_cell_refinement 'P3/PC Control Software'
_computing_data_collection 'P3/PC Control Software (Siemens, 1989)'
_computing_data_reduction 'SHELXTL-PLUS (Sheldrick, 1990)'
_computing_molecular_graphics 'XPW (Siemens, 1996)'
_computing_publication_material 'PARST97 (Nardelli, 1995) and SHELXL-97'
_computing_structure_refinement 'SHELXL-97 (Sheldrick, 1997)'
_computing_structure_solution 'SIR92 (Altomare et al., 1994)'
_diffrn_ambient_temperature 294(2)
_diffrn_measurement_device 'Siemens R3m/V diffractometer'
_diffrn_measurement_method \w-2\q
_diffrn_radiation_monochromator graphite
_diffrn_radiation_source 'fine-focus sealed tube'
_diffrn_radiation_type MoK\a
_diffrn_radiation_wavelength 0.71073
_diffrn_reflns_av_R_equivalents 0.0346
_diffrn_reflns_av_sigmaI/netI 0.0549
_diffrn_reflns_limit_h_max 11
_diffrn_reflns_limit_h_min 0
_diffrn_reflns_limit_k_max 12
_diffrn_reflns_limit_k_min -12
_diffrn_reflns_limit_l_max 13
_diffrn_reflns_limit_l_min -12
_diffrn_reflns_number 3889
_diffrn_reflns_theta_max 25.05
_diffrn_reflns_theta_min 1.92
_diffrn_standards_decay_% 2.48
_diffrn_standards_interval_count 197
_diffrn_standards_number 3
_exptl_absorpt_coefficient_mu 0.093
_exptl_absorpt_correction_type none
_exptl_crystal_colour colourless
_exptl_crystal_density_diffrn 1.338
_exptl_crystal_density_meas ?
_exptl_crystal_density_method none
_exptl_crystal_description irregular
_exptl_crystal_F_000 436
_exptl_crystal_size_max 0.26
_exptl_crystal_size_mid 0.24
_exptl_crystal_size_min 0.12
_refine_diff_density_max 0.180
_refine_diff_density_min -0.130
_refine_ls_extinction_coef 0.0146(16)
_refine_ls_extinction_method 'SHELXL97 (Sheldrick, 1997)'
_refine_ls_goodness_of_fit_all 0.796
_refine_ls_goodness_of_fit_obs 1.000
_refine_ls_hydrogen_treatment mixed
_refine_ls_matrix_type full
_refine_ls_number_parameters 285
_refine_ls_number_reflns 3644
_refine_ls_number_restraints 0
_refine_ls_restrained_S_all 0.796
_refine_ls_restrained_S_obs 1.000
_refine_ls_R_factor_all 0.0623
_refine_ls_R_factor_obs 0.0342
_refine_ls_shift/esd_max 0.000
_refine_ls_shift/esd_mean 0.000
_refine_ls_structure_factor_coef Fsqd
_refine_ls_weighting_details 'w = 1/[\s^2^(Fo^2^)+(0.0450P)^2^] where P=(Fo^2^+2Fc^2^)/3'
_refine_ls_weighting_scheme calc
_refine_ls_wR_factor_all 0.0802
_refine_ls_wR_factor_obs 0.0754
_reflns_number_observed 2167
_reflns_number_total 3644
_reflns_observed_criterion >sigma(I)
_cod_data_source_file na1353.cif
_cod_data_source_block alba14
_cod_depositor_comments
;
The following automatic conversions were performed:

'_exptl_crystal_density_meas' value 'not measured' was changed to '?'
- the value is perceived as not measured.

Automatic conversion script
Id: cif_fix_values 3008 2015-01-20 13:52:24Z robertas 

The following automatic conversions were performed:

'_refine_ls_weighting_scheme' value 'calc w =
1/[\s^2^(Fo^2^)+(0.0450P)^2^] where P=(Fo^2^+2Fc^2^)/3' was changed
to 'calc'. New tag '_refine_ls_weighting_details' was created. The
value of the new tag was set to 'w = 1/[\s^2^(Fo^2^)+(0.0450P)^2^]
where P=(Fo^2^+2Fc^2^)/3'.

Automatic conversion script
Id: cif_fix_values 3143 2015-03-26 13:38:13Z robertas 
;
_cod_database_code 2008380
_cod_database_fobs_code 2008380

loop_
_symmetry_equiv_pos_as_xyz
'x, y, z'
'-x, -y, -z'

loop_
_atom_site_label
_atom_site_fract_x
_atom_site_fract_y
_atom_site_fract_z
_atom_site_U_iso_or_equiv
_atom_site_adp_type
_atom_site_calc_flag
_atom_site_refinement_flags
_atom_site_occupancy
_atom_site_disorder_assembly
_atom_site_disorder_group
_atom_site_type_symbol
O1 0.57714(14) 0.35507(11) 0.55845(11) 0.0460(3) Uani d . 1 . . O
C1 0.51939(19) 0.30535(16) 0.49304(15) 0.0342(4) Uani d . 1 . . C
N2 0.44257(17) 0.37755(15) 0.42354(12) 0.0351(4) Uani d . 1 . . N
H2 0.423(2) 0.4594(17) 0.4314(16) 0.044(6) Uiso d . 1 . . H
N3 0.38105(15) 0.32905(13) 0.34091(12) 0.0334(3) Uani d . 1 . . N
C4 0.27357(19) 0.23592(15) 0.37665(15) 0.0342(4) Uani d . 1 . . C
C5 0.23342(19) 0.19076(15) 0.51193(15) 0.0335(4) Uani d . 1 . . C
C6 0.34751(19) 0.15392(15) 0.56734(15) 0.0340(4) Uani d . 1 . . C
C7 0.51375(19) 0.16571(15) 0.49730(16) 0.0380(4) Uani d . 1 . . C
H7A 0.5814 0.1200 0.5411 0.060 Uiso calc R 1 . . H
H7B 0.5461 0.1308 0.4126 0.060 Uiso calc R 1 . . H
C8 0.3065(2) 0.11453(16) 0.69269(16) 0.0397(4) Uani d . 1 . . C
H8 0.3826 0.0926 0.7305 0.060 Uiso calc R 1 . . H
C9 0.1551(2) 0.10743(17) 0.76179(16) 0.0414(4) Uani d . 1 . . C
C10 0.0409(2) 0.13881(16) 0.70343(16) 0.0398(4) Uani d . 1 . . C
C11 0.0799(2) 0.18177(16) 0.58114(16) 0.0384(4) Uani d . 1 . . C
H11 0.0034 0.2052 0.5438 0.060 Uiso calc R 1 . . H
C12 0.48170(19) 0.28792(17) 0.22043(15) 0.0354(4) Uani d . 1 . . C
N13 0.46850(17) 0.17819(14) 0.18680(13) 0.0450(4) Uani d . 1 . . N
O14 0.36170(14) 0.12793(11) 0.29509(11) 0.0421(3) Uani d . 1 . . O
C13 0.13320(19) 0.29260(16) 0.33746(14) 0.0354(4) Uani d . 1 . . C
C14 0.0713(2) 0.42071(17) 0.35633(15) 0.0408(4) Uani d . 1 . . C
H14 0.1196 0.4738 0.3878 0.060 Uiso calc R 1 . . H
C15 -0.0623(2) 0.4713(2) 0.32884(17) 0.0492(5) Uani d . 1 . . C
H15 -0.1039 0.5577 0.3428 0.060 Uiso calc R 1 . . H
C16 -0.1332(2) 0.3944(2) 0.28133(18) 0.0560(6) Uani d . 1 . . C
H16 -0.2224 0.4285 0.2623 0.060 Uiso calc R 1 . . H
C17 -0.0723(2) 0.2669(2) 0.26189(19) 0.0598(6) Uani d . 1 . . C
H17 -0.1205 0.2146 0.2295 0.060 Uiso calc R 1 . . H
C18 0.0604(2) 0.21521(19) 0.28996(17) 0.0479(5) Uani d . 1 . . C
H18 0.1006 0.1284 0.2769 0.060 Uiso calc R 1 . . H
O3 0.10471(16) 0.06966(14) 0.88356(12) 0.0604(4) Uani d . 1 . . O
C19 0.2034(2) 0.0680(2) 0.95640(18) 0.0612(6) Uani d . 1 . . C
H19A 0.1543 0.0396 1.0402 0.060 Uiso calc R 1 . . H
H19B 0.2241 0.1525 0.9603 0.060 Uiso calc R 1 . . H
H19C 0.2988 0.0107 0.9182 0.060 Uiso calc R 1 . . H
O4 -0.10532(14) 0.12526(13) 0.77689(11) 0.0529(4) Uani d . 1 . . O
C20 -0.2262(2) 0.1640(2) 0.7257(2) 0.0709(7) Uani d . 1 . . C
H20A -0.3222 0.1496 0.7862 0.060 Uiso calc R 1 . . H
H20B -0.2055 0.1153 0.6504 0.060 Uiso calc R 1 . . H
H20C -0.2331 0.2533 0.7057 0.060 Uiso calc R 1 . . H
C21 0.5829(2) 0.37018(17) 0.13790(15) 0.0379(4) Uani d . 1 . . C
C22 0.7189(2) 0.3180(2) 0.04463(16) 0.0497(5) Uani d . 1 . . C
H22 0.7471 0.2298 0.0336 0.060 Uiso calc R 1 . . H
C23 0.8118(2) 0.3978(2) -0.03138(18) 0.0613(6) Uani d . 1 . . C
H23 0.9030 0.3628 -0.0934 0.060 Uiso calc R 1 . . H
C24 0.7715(3) 0.5279(2) -0.01675(18) 0.0618(6) Uani d . 1 . . C
H24 0.8355 0.5808 -0.0679 0.060 Uiso calc R 1 . . H
C25 0.6363(3) 0.5798(2) 0.07353(18) 0.0559(5) Uani d . 1 . . C
H25 0.6081 0.6681 0.0827 0.060 Uiso calc R 1 . . H
C26 0.5418(2) 0.50202(18) 0.15100(16) 0.0442(5) Uani d . 1 . . C
H26 0.4504 0.5381 0.2121 0.060 Uiso calc R 1 . . H

loop_
_atom_site_aniso_label
_atom_site_aniso_U_11
_atom_site_aniso_U_22
_atom_site_aniso_U_33
_atom_site_aniso_U_12
_atom_site_aniso_U_13
_atom_site_aniso_U_23
O1 0.0564(8) 0.0434(7) 0.0498(8) -0.0161(6) -0.0289(7) 0.0022(6)
C1 0.0312(10) 0.0374(10) 0.0316(9) -0.0074(8) -0.0062(8) -0.0008(8)
N2 0.0427(9) 0.0322(9) 0.0347(8) -0.0112(7) -0.0157(7) -0.0005(7)
N3 0.0354(8) 0.0389(8) 0.0288(7) -0.0150(7) -0.0096(7) 0.0001(6)
C4 0.0364(10) 0.0317(9) 0.0338(9) -0.0095(8) -0.0085(8) -0.0011(7)
C5 0.0364(10) 0.0283(9) 0.0363(10) -0.0091(8) -0.0110(8) 0.0026(7)
C6 0.0356(10) 0.0263(9) 0.0393(10) -0.0076(8) -0.0101(8) 0.0017(7)
C7 0.0373(10) 0.0348(10) 0.0421(10) -0.0061(8) -0.0132(9) 0.0007(8)
C8 0.0434(11) 0.0368(10) 0.0429(11) -0.0095(9) -0.0192(9) 0.0072(8)
C9 0.0468(12) 0.0410(11) 0.0373(10) -0.0149(9) -0.0126(9) 0.0094(8)
C10 0.0380(11) 0.0414(11) 0.0387(10) -0.0145(9) -0.0075(9) 0.0062(8)
C11 0.0382(11) 0.0376(10) 0.0421(10) -0.0117(9) -0.0150(9) 0.0065(8)
C12 0.0328(10) 0.0425(11) 0.0304(9) -0.0085(8) -0.0081(8) -0.0028(8)
N13 0.0430(10) 0.0502(10) 0.0374(9) -0.0143(8) -0.0032(7) -0.0042(7)
O14 0.0436(8) 0.0380(7) 0.0410(7) -0.0120(6) -0.0055(6) -0.0065(5)
C13 0.0358(10) 0.0445(11) 0.0266(9) -0.0134(9) -0.0080(8) 0.0029(8)
C14 0.0383(11) 0.0476(12) 0.0360(10) -0.0102(9) -0.0096(9) -0.0018(8)
C15 0.0427(12) 0.0572(13) 0.0424(11) -0.0034(10) -0.0099(9) 0.0009(9)
C16 0.0409(12) 0.0777(16) 0.0542(13) -0.0124(11) -0.0227(10) 0.0121(11)
C17 0.0601(14) 0.0727(16) 0.0647(14) -0.0296(12) -0.0358(12) 0.0088(11)
C18 0.0532(13) 0.0483(12) 0.0504(12) -0.0167(10) -0.0243(10) 0.0040(9)
O3 0.0586(9) 0.0875(10) 0.0414(8) -0.0319(8) -0.0184(7) 0.0273(7)
C19 0.0730(15) 0.0726(15) 0.0415(11) -0.0211(12) -0.0210(11) 0.0150(10)
O4 0.0392(8) 0.0707(10) 0.0470(8) -0.0183(7) -0.0092(7) 0.0157(7)
C20 0.0401(12) 0.1000(19) 0.0683(15) -0.0183(12) -0.0124(11) 0.0227(13)
C21 0.0375(11) 0.0515(12) 0.0279(9) -0.0134(9) -0.0120(8) 0.0014(8)
C22 0.0474(12) 0.0621(13) 0.0358(10) -0.0154(10) -0.0049(9) -0.0041(9)
C23 0.0505(13) 0.0815(17) 0.0411(12) -0.0205(12) 0.0045(10) -0.0021(11)
C24 0.0637(15) 0.0771(17) 0.0431(12) -0.0355(13) -0.0051(11) 0.0132(11)
C25 0.0662(15) 0.0542(13) 0.0486(12) -0.0208(11) -0.0164(11) 0.0109(10)
C26 0.0432(11) 0.0528(12) 0.0367(10) -0.0127(10) -0.0121(9) 0.0071(9)

loop_
_atom_type_symbol
_atom_type_description
_atom_type_scat_dispersion_real
_atom_type_scat_dispersion_imag
_atom_type_scat_source
C C 0.0033 0.0016 'International Tables Vol C Tables 4.2.6.8 and 6.1.1.4'
H H 0.0000 0.0000 'International Tables Vol C Tables 4.2.6.8 and 6.1.1.4'
N N 0.0061 0.0033 'International Tables Vol C Tables 4.2.6.8 and 6.1.1.4'
O O 0.0106 0.0060 'International Tables Vol C Tables 4.2.6.8 and 6.1.1.4'

loop_
_geom_angle_atom_site_label_1
_geom_angle_atom_site_label_2
_geom_angle_atom_site_label_3
_geom_angle
_geom_angle_publ_flag
O1 C1 N2 120.79(16) y
O1 C1 C7 122.66(15) y
N2 C1 C7 116.17(15) y
C1 N2 N3 124.67(15) y
N2 N3 C12 118.12(13) y
N2 N3 C4 124.56(13) y
C12 N3 C4 104.02(13) y
O14 C4 N3 101.99(12) ?
O14 C4 C5 108.17(13) ?
N3 C4 C5 115.75(13) ?
O14 C4 C13 109.05(13) ?
N3 C4 C13 107.19(13) ?
C5 C4 C13 113.91(14) ?
C6 C5 C11 119.33(15) ?
C6 C5 C4 120.84(15) ?
C11 C5 C4 119.80(15) ?
C5 C6 C8 119.43(16) ?
C5 C6 C7 121.00(15) ?
C8 C6 C7 119.39(15) ?
C1 C7 C6 106.19(13) ?
C9 C8 C6 121.35(16) ?
O3 C9 C8 125.43(17) ?
O3 C9 C10 115.54(16) ?
C8 C9 C10 119.02(16) ?
O4 C10 C11 124.67(16) ?
O4 C10 C9 115.48(15) ?
C11 C10 C9 119.85(16) ?
C10 C11 C5 120.90(16) ?
N13 C12 N3 114.38(15) ?
N13 C12 C21 123.85(15) ?
N3 C12 C21 121.58(15) ?
C12 N13 O14 106.41(13) y
N13 O14 C4 106.78(11) y
C14 C13 C18 118.95(16) ?
C14 C13 C4 120.21(15) ?
C18 C13 C4 120.71(16) ?
C13 C14 C15 120.55(18) ?
C16 C15 C14 120.16(19) ?
C15 C16 C17 119.72(19) ?
C16 C17 C18 120.62(19) ?
C13 C18 C17 119.99(19) ?
C9 O3 C19 117.87(15) y
C10 O4 C20 117.72(14) y
C26 C21 C22 119.13(17) ?
C26 C21 C12 119.88(16) ?
C22 C21 C12 120.98(17) ?
C23 C22 C21 119.64(19) ?
C24 C23 C22 120.9(2) ?
C23 C24 C25 119.7(2) ?
C24 C25 C26 120.5(2) ?
C25 C26 C21 120.12(18) ?

loop_
_geom_bond_atom_site_label_1
_geom_bond_atom_site_label_2
_geom_bond_site_symmetry_2
_geom_bond_distance
_geom_bond_publ_flag
O1 C1 . 1.2305(19) y
C1 N2 . 1.346(2) y
C1 C7 . 1.494(2) ?
N2 N3 . 1.4016(18) y
N3 C12 . 1.405(2) y
N3 C4 . 1.484(2) y
C4 O14 . 1.4492(19) y
C4 C5 . 1.514(2) ?
C4 C13 . 1.525(2) ?
C5 C6 . 1.387(2) ?
C5 C11 . 1.402(2) ?
C6 C8 . 1.394(2) ?
C6 C7 . 1.512(2) ?
C8 C9 . 1.381(2) ?
C9 O3 . 1.356(2) y
C9 C10 . 1.405(2) ?
C10 O4 . 1.369(2) y
C10 C11 . 1.375(2) ?
C12 N13 . 1.285(2) y
C12 C21 . 1.468(2) ?
N13 O14 . 1.4429(18) y
C13 C14 . 1.377(2) ?
C13 C18 . 1.383(2) ?
C14 C15 . 1.386(2) ?
C15 C16 . 1.366(3) ?
C16 C17 . 1.369(3) ?
C17 C18 . 1.384(3) ?
O3 C19 . 1.414(2) y
O4 C20 . 1.413(2) y
C21 C26 . 1.386(2) ?
C21 C22 . 1.392(2) ?
C22 C23 . 1.380(3) ?
C23 C24 . 1.370(3) ?
C24 C25 . 1.370(3) ?
C25 C26 . 1.379(3) ?

loop_
_geom_hbond_atom_site_label_D
_geom_hbond_atom_site_label_H
_geom_hbond_atom_site_label_A
_geom_hbond_site_symmetry_A
_geom_hbond_distance_DH
_geom_hbond_distance_HA
_geom_hbond_distance_DA
_geom_hbond_angle_DHA
N2 H2 O1 2_666 0.859(17) 1.983(18) 2.830(2) 168.5(17)
C14 H14 N3 . 0.93 2.54 2.819(2) 98
C26 H26 N3 . 0.93 2.65 2.944(2) 99
C18 H18 O14 . 0.93 2.50 2.806(2) 99

loop_
_geom_torsion_atom_site_label_1
_geom_torsion_atom_site_label_2
_geom_torsion_atom_site_label_3
_geom_torsion_atom_site_label_4
_geom_torsion
O1 C1 N2 N3 176.11(15)
C7 C1 N2 N3 -10.8(2)
C1 N2 N3 C12 -80.5(2)
C1 N2 N3 C4 54.1(2)
N2 N3 C4 O14 -118.46(15)
C12 N3 C4 O14 21.15(15)
N2 N3 C4 C5 -1.3(2)
C12 N3 C4 C5 138.30(14)
N2 N3 C4 C13 127.02(15)
C12 N3 C4 C13 -93.37(14)
O14 C4 C5 C6 67.86(19)
N3 C4 C5 C6 -45.8(2)
C13 C4 C5 C6 -170.72(15)
O14 C4 C5 C11 -109.96(17)
N3 C4 C5 C11 136.40(16)
C13 C4 C5 C11 11.5(2)
C11 C5 C6 C8 -3.1(2)
C4 C5 C6 C8 179.08(15)
C11 C5 C6 C7 -178.21(15)
C4 C5 C6 C7 4.0(2)
O1 C1 C7 C6 106.30(18)
N2 C1 C7 C6 -66.68(18)
C5 C6 C7 C1 72.15(19)
C8 C6 C7 C1 -102.98(17)
C5 C6 C8 C9 2.1(3)
C7 C6 C8 C9 177.34(16)
C6 C8 C9 O3 179.64(16)
C6 C8 C9 C10 1.0(3)
O3 C9 C10 O4 -0.9(2)
C8 C9 C10 O4 177.90(16)
O3 C9 C10 C11 178.10(16)
C8 C9 C10 C11 -3.1(3)
O4 C10 C11 C5 -178.95(16)
C9 C10 C11 C5 2.2(3)
C6 C5 C11 C10 1.0(3)
C4 C5 C11 C10 178.82(16)
N2 N3 C12 N13 132.87(16)
C4 N3 C12 N13 -9.90(18)
N2 N3 C12 C21 -52.0(2)
C4 N3 C12 C21 165.27(14)
N3 C12 N13 O14 -6.26(19)
C21 C12 N13 O14 178.69(14)
C12 N13 O14 C4 20.47(16)
N3 C4 O14 N13 -25.31(14)
C5 C4 O14 N13 -147.79(13)
C13 C4 O14 N13 87.83(14)
O14 C4 C13 C14 -150.95(14)
N3 C4 C13 C14 -41.27(19)
C5 C4 C13 C14 88.12(19)
O14 C4 C13 C18 33.1(2)
N3 C4 C13 C18 142.80(16)
C5 C4 C13 C18 -87.81(19)
C18 C13 C14 C15 0.4(2)
C4 C13 C14 C15 -175.64(15)
C13 C14 C15 C16 -0.7(3)
C14 C15 C16 C17 0.5(3)
C15 C16 C17 C18 0.0(3)
C14 C13 C18 C17 0.2(3)
C4 C13 C18 C17 176.15(16)
C16 C17 C18 C13 -0.4(3)
C8 C9 O3 C19 16.9(3)
C10 C9 O3 C19 -164.39(17)
C11 C10 O4 C20 -3.2(3)
C9 C10 O4 C20 175.71(18)
N13 C12 C21 C26 148.77(17)
N3 C12 C21 C26 -25.9(2)
N13 C12 C21 C22 -30.1(3)
N3 C12 C21 C22 155.19(16)
C26 C21 C22 C23 1.2(3)
C12 C21 C22 C23 -179.90(16)
C21 C22 C23 C24 -0.4(3)
C22 C23 C24 C25 -0.7(3)
C23 C24 C25 C26 1.0(3)
C24 C25 C26 C21 -0.1(3)
C22 C21 C26 C25 -1.0(3)
C12 C21 C26 C25 -179.87(16)

loop_
_cod_related_entry_id
_cod_related_entry_database
_cod_related_entry_code
1 ChemSpider 21105705
